data_2105400
loop_
_publ_author_name
'Adachi, G.Y.'
'Shiokawa, J.'
'Machida, K.'

_publ_section_title
;
 Structure of Divalent-Europium Metaborate
;
_journal_name_full 'Acta Crystallographica B (24,1968-38,1982)'
_journal_page_first 149
_journal_page_last 151
_journal_paper_doi 10.1107/S056774087900279X
_journal_volume 35
_journal_year 1979
_chemical_formula_sum 'B2 Eu O4'
_chemical_name_systematic 'Eu B2 O4'
_space_group_IT_number 60
_symmetry_space_group_name_Hall '-P 2a 2n'
_symmetry_space_group_name_H-M 'P n c a'
_cell_angle_alpha 90
_cell_angle_beta 90
_cell_angle_gamma 90
_cell_formula_units_Z 4
_cell_length_a 6.593
_cell_length_b 12.063
_cell_length_c 4.343
_cell_volume 345.405
_citation_journal_id_ASTM ACBCAR
_cod_data_source_file boron_157.cif
_cod_data_source_block B2Eu1O4
_cod_original_cell_volume 345.4047
_cod_original_sg_symbol_Hall '-P 2n 2ab (z,x,y)'
_cod_original_formula_sum 'B2 Eu1 O4'
_cod_database_code 2105400

loop_
_symmetry_equiv_pos_as_xyz
x,y,z
x+1/2,-y+1/2,-z+1/2
-x,y+1/2,-z+1/2
-x+1/2,-y,z
-x,-y,-z
-x-1/2,y-1/2,z-1/2
x,-y-1/2,z-1/2
x-1/2,y,-z

loop_
_atom_site_label
_atom_site_type_symbol
_atom_site_fract_x
_atom_site_fract_y
_atom_site_fract_z
_atom_site_occupancy
_atom_site_U_iso_or_equiv
O1 O-2 0.0935 0.0914 0.735 1 0.0
Eu1 Eu+2 0.25 0 0.261 1 0.0
O2 O-2 0.144 0.2111 0.147 1 0.0
B1 B+3 0.1247 0.1944 0.8281 1 0.0
